data_2008873
loop_
_publ_author_name
'Edstr\"om, Kristina'

_publ_section_title
;
 Potassium \b''-aluminogallate
;
_journal_issue 9
_journal_name_full 'Acta Crystallographica Section C'
_journal_page_first 1384
_journal_page_last 1388
_journal_paper_doi 10.1107/S0108270199007799
_journal_volume 55
_journal_year 1999
_chemical_formula_moiety 'K1.67 Mg0.67 Al8.58 Ga1.75 O17 '
_chemical_formula_sum 'Al8.58 Ga1.75 K1.67 Mg0.67 O17'
_chemical_formula_weight 699.39
_chemical_name_common 'K^+^ /b"-aluminogallate'
_chemical_name_systematic ?
_space_group_IT_number 166
_symmetry_cell_setting trigonal
_symmetry_space_group_name_Hall '-R 3 2"'
_symmetry_space_group_name_H-M 'R -3 m :H'
_cell_angle_alpha 90.
_cell_angle_beta 90.
_cell_angle_gamma 120.
_cell_formula_units_Z 3
_cell_length_a 5.6665(2)
_cell_length_b 5.6665(2)
_cell_length_c 34.2196(17)
_cell_measurement_reflns_used 30
_cell_measurement_temperature 293
_cell_measurement_theta_max 30
_cell_measurement_theta_min 25
_cell_volume 951.56(7)
_computing_data_reduction 'STOEDATR (Lundgren, 1982)'
_computing_molecular_graphics 'ORTEPII (Johnson, 1976)'
_computing_publication_material 'DISTAN (Lundgren, 1982)'
_computing_structure_refinement 'DUPALS (Lundgren, 1982)'
_diffrn_ambient_temperature 293
_diffrn_measurement_device Stoe
_diffrn_measurement_method \q/2\q
_diffrn_radiation_monochromator graphite
_diffrn_radiation_source 'xray tube'
_diffrn_radiation_type MoK\a
_diffrn_radiation_wavelength .71073
_diffrn_reflns_av_R_equivalents .025
_diffrn_reflns_av_sigmaI/netI 1267
_diffrn_reflns_limit_h_max 10
_diffrn_reflns_limit_h_min -5
_diffrn_reflns_limit_k_max 10
_diffrn_reflns_limit_k_min -5
_diffrn_reflns_limit_l_max 73
_diffrn_reflns_limit_l_min -73
_diffrn_reflns_number 3571
_diffrn_reflns_reduction_process 'Lehman & Larsen (1974) algoritm'
_diffrn_reflns_theta_max 50
_diffrn_reflns_theta_min 0.00
_diffrn_standards_decay_% 1.2
_diffrn_standards_interval_time 180
_diffrn_standards_number 5
_exptl_absorpt_coefficient_mu 4.661
_exptl_absorpt_correction_T_max .769
_exptl_absorpt_correction_T_min .670
_exptl_absorpt_correction_type integration
_exptl_absorpt_process_details '(explicit crystal size and shape)'
_exptl_crystal_colour colourless
_exptl_crystal_density_diffrn 3.6972
_exptl_crystal_density_method 'not measured'
_exptl_crystal_description Triangular
_exptl_crystal_F_000 1023.6
_exptl_crystal_size_max .13
_exptl_crystal_size_mid .11
_exptl_crystal_size_min .05
_refine_diff_density_max 0.73
_refine_diff_density_min -1.19
_refine_ls_extinction_coef 161300.00000
_refine_ls_extinction_method 'Becker & Coppens (1974), isotropic (type 1)'
_refine_ls_goodness_of_fit_all 1.81
_refine_ls_goodness_of_fit_ref 1.81
_refine_ls_hydrogen_treatment none
_refine_ls_matrix_type full
_refine_ls_number_parameters 54
_refine_ls_number_reflns 3375
_refine_ls_R_factor_all .036
_refine_ls_R_factor_gt .018
_refine_ls_shift/su_max .100
_refine_ls_structure_factor_coef Fsqd
_refine_ls_weighting_details 'w = 1/[\s^2^(F)+0.02F^2^]'
_refine_ls_weighting_scheme calc
_refine_ls_wR_factor_all .062
_refine_ls_wR_factor_ref .062
_reflns_number_gt 3375
_reflns_number_total 3571
_reflns_observed_criterion I~net~>2\s(I~net~)
_cod_data_source_file br1232.cif
_cod_data_source_block BR1232
_cod_depositor_comments
;
The following automatic conversions were performed:
'_symmetry_cell_setting' value 'Trigonal' changed to 'trigonal' according
to '/home/saulius/struct/CIF-dictionaries/cif_core.dic' dictionary named
'cif_core.dic' version 2.4.1 from 2010-06-29.

'_geom_bond_publ_flag'
value 'Yes' changed to 'yes' according to
'/home/saulius/struct/CIF-dictionaries/cif_core.dic' dictionary named
'cif_core.dic' version 2.4.1 from 2010-06-29 (52
times).

'_geom_bond_publ_flag' value 'No' changed to 'no' according to
'/home/saulius/struct/CIF-dictionaries/cif_core.dic' dictionary named
'cif_core.dic' version 2.4.1 from 2010-06-29 (108 times).

Automatic conversion script
Id: cif_fix_enum 1527 2010-12-29 10:47:43Z saulius 

The following automatic conversions were performed:

'_atom_site_thermal_displace_type' tag value 'Uij' was replaced with
'Uani' value 16 times.

Automatic conversion script
Id: cif_fix_values 1646 2011-03-28 12:23:43Z adriana 

The following automatic conversions were performed:

'_symmetry_cell_setting' value 'Trigonal' changed to 'trigonal'
according to /home/saulius/struct/CIF-dictionaries/cif_core.dic
dictionary named 'cif_core.dic' version 2.4.1 from
2010-06-29.

'_geom_bond_publ_flag' value 'Yes' changed to 'yes'
according to /home/saulius/struct/CIF-dictionaries/cif_core.dic
dictionary named 'cif_core.dic' version 2.4.1 from 2010-06-29 (52
times).

'_geom_bond_publ_flag' value 'No' changed to 'no' according
to /home/saulius/struct/CIF-dictionaries/cif_core.dic dictionary
named 'cif_core.dic' version 2.4.1 from 2010-06-29 (108
times).

'_geom_angle_publ_flag' value 'No' changed to 'no' according
to /home/saulius/struct/CIF-dictionaries/cif_core.dic dictionary
named 'cif_core.dic' version 2.4.1 from 2010-06-29.

Automatic conversion script
Id: cif_fix_values 1715 2011-07-08 13:25:40Z adriana 

The following automatic conversions were performed:

'_refine_ls_weighting_scheme' value 'w = 1/[\s^2^(F)+0.02F^2^]' was
changed to 'calc'. New tag '_refine_ls_weighting_details' was
created. The value of the new tag was set to 'w =
1/[\s^2^(F)+0.02F^2^]'.

Automatic conversion script
Id: cif_fix_values 3143 2015-03-26 13:38:13Z robertas 
;
_cod_original_sg_symbol_H-M 'R -3 m'
_cod_original_formula_sum 'K1.67 Mg0.67 Al8.58 Ga1.75 O17 '
_cod_database_code 2008873

loop_
_symmetry_equiv_pos_as_xyz
x,y,z
-x,-y,-z
1/3+x,2/3+y,2/3+z
1/3-x,2/3-y,2/3-z
2/3+x,1/3+y,1/3+z
2/3-x,1/3-y,1/3-z
-y,x-y,z
y,-x+y,-z
1/3-y,2/3+x-y,2/3+z
1/3+y,2/3-x+y,2/3-z
2/3-y,1/3+x-y,1/3+z
2/3+y,1/3-x+y,1/3-z
-x+y,-x,z
x-y,x,-z
1/3-x+y,2/3-x,2/3+z
1/3+x-y,2/3+x,2/3-z
2/3-x+y,1/3-x,1/3+z
2/3+x-y,1/3+x,1/3-z
-x+y,y,z
x-y,-y,-z
1/3-x+y,2/3+y,2/3+z
1/3+x-y,2/3-y,2/3-z
2/3-x+y,1/3+y,1/3+z
2/3+x-y,1/3-y,1/3-z
x,x-y,z
-x,-x+y,-z
1/3+x,2/3+x-y,2/3+z
1/3-x,2/3-x+y,2/3-z
2/3+x,1/3+x-y,1/3+z
2/3-x,1/3-x+y,1/3-z
-y,-x,z
y,x,-z
1/3-y,2/3-x,2/3+z
1/3+y,2/3+x,2/3-z
2/3-y,1/3-x,1/3+z
2/3+y,1/3+x,1/3-z

loop_
_atom_site_aniso_label
_atom_site_aniso_U_11
_atom_site_aniso_U_22
_atom_site_aniso_U_33
_atom_site_aniso_U_12
_atom_site_aniso_U_13
_atom_site_aniso_U_23
_atom_site_aniso_type_symbol
K1 .0548(4) .0548(4) .00742(12) .02740(18) .0000 .0000 K
Mg .00369(4) .00369(4) .00421(6) .00185(2) .0000 .0000 Mg
Al1 .00401(16) .00401(16) .00421(18) .00201(8) .0000 .0000 Al
Al2 .00369(4) .00369(4) .00421(6) .00185(2) .0000 .0000 Al
Al3 .00403(6) .00437(5) .00581(6) .00200(3) .00018(4) .00001(2) Al
Al4 .00510(7) .00510(7) .00409(12) .00254(4) .0000 .0000 Al
Ga1 .00401(16) .00401(16) .00421(18) .00201(8) .0000 .0000 Ga
Ga2 .00369(4) .00369(4) .00421(6) .00185(2) .0000 .0000 Ga
Ga3 .00403(6) .00437(5) .00581(6) .00200(3) .00018(4) .00001(2) Ga
Ga4 .00510(7) .00510(7) .00409(12) .00254(4) .0000 .0000 Ga
O1 .00768(10) .00770(14) .00599(12) .00386(7) -.00043(5) -.000129(15) O
O2 .00622(10) .00622(10) .00825(18) .00311(5) .0000 .0000 O
O3 .00659(15) .00659(15) .0069(2) .00329(7) .0000 .0000 O
O4 .00629(10) .00598(14) .00872(18) .00298(7) .00024(5) .000073(15) O
O5 .0188(3) .0188(3) .0064(4) .00942(16) .0000 .0000 O

loop_
_atom_site_label
_atom_site_fract_x
_atom_site_fract_y
_atom_site_fract_z
_atom_site_U_iso_or_equiv
_atom_site_thermal_displace_type
_atom_site_calc_flag
_atom_site_occupancy
_atom_site_disorder_group
_atom_site_type_symbol
K1 .0000 .0000 .17131(7) .0390(3) Uani ? 0.360(10) . K
K2 .173(2) .0863(11) .16808(5) .113(8) Uani ? 0.160(10) . K
Mg .0000 .0000 .349850(10) .00380(5) Uani ? 0.1111 . Mg
Ga1 .0000 .0000 .0000 .00409(14) Uani ? 0.00895(6) . Ga
Al1 .0000 .0000 .0000 .00409(14) Uani ? 0.99105(6) . Al
Ga2 .0000 .0000 .349850(4) .00380(5) Uani ? 0.51620(10) . Ga
Al2 .0000 .0000 .349850(4) .00380(5) Uani ? 0.15050(10) . Al
Ga3 .33381(2) .166900(10) .070602(4) .00471(6) Uani ? 0.0763(2) . Ga
Al3 .33381(2) .166900(10) .070602(4) .00471(6) Uani ? 0.9237(2) . Al
Ga4 .0000 .0000 .449210(10) .00470(6) Uani ? 0.12660(10) . Ga
Al4 .0000 .0000 .449210(10) .00470(6) Uani ? 0.87340(10) . Al
O1 .15171(3) .30343(6) .034260(10) .00704(12) Uani ? 1.0 . O
O2 .0000 .0000 .29440(2) .00673(10) Uani ? 1.0 . O
O3 .0000 .0000 .09591(2) .00655(15) Uani ? 1.0 . O
O4 .16374(3) .32748(5) .235740(10) .00692(12) Uani ? 1.0 . O
O5 .3333 .6667 .1667 .0150(3) Uani ? 1.0 . O

loop_
_atom_type_symbol
_atom_type_scat_dispersion_real
_atom_type_scat_dispersion_imag
_atom_type_scat_source
K .179 .250 'International Tables Vol. IV Table 2.2B'
Mg .042 .036 'International Tables Vol. IV Table 2.2B'
Al .056 .052 'International Tables Vol. IV Table 2.2B'
Ga .163 1.609 'International Tables Vol. IV Table 2.2B'
O .008 .006 'International Tables Vol. IV Table 2.2B'

loop_
_geom_angle_atom_site_label_1
_geom_angle_atom_site_label_2
_geom_angle_atom_site_label_3
_geom_angle
_geom_angle_publ_flag
K1 O2 K2 102.54(3) no

loop_
_geom_bond_atom_site_label_1
_geom_bond_atom_site_label_2
_geom_bond_site_symmetry_1
_geom_bond_site_symmetry_2
_geom_bond_distance
_geom_bond_publ_flag
K1 O3 ? ? 2.580(3) yes
K1 O4 ? ? 2.728(2) yes
K1 O4 ? ? 2.728(2) yes
K1 O4 ? ? 2.728(2) yes
K1 K2 ? ? 2.430(10) no
K1 K2 ? ? 2.430(10) no
K1 K2 ? ? 2.430(10) no
Ga1 O1 ? ? 1.8951(3) yes
Ga1 O1 ? ? 1.8951(3) yes
Ga1 O1 ? ? 1.8951(3) yes
Ga1 O1 ? ? 1.8951(3) yes
Ga1 O1 ? ? 1.8951(3) yes
Ga1 O1 ? ? 1.8951(3) yes
Ga2 O1 ? ? 1.8831(3) yes
Ga2 O1 ? ? 1.8831(3) yes
Ga2 O1 ? ? 1.8831(3) yes
Ga2 O2 ? ? 1.8975(6) yes
Ga3 Ga3 ? ? 2.8373(2) no
Ga3 Ga3 ? ? 2.8292(2) no
Ga3 Ga3 ? ? 2.8373(2) no
Ga3 Ga3 ? ? 2.8292(2) no
Ga3 O1 ? ? 2.0020(3) yes
Ga3 O1 ? ? 2.0020(3) yes
Ga3 O2 ? ? 1.9602(3) yes
Ga3 O3 ? ? 1.8530(3) yes
Ga3 O4 ? ? 1.8651(2) yes
Ga3 O4 ? ? 1.8651(2) yes
Ga3 Al3 ? ? 2.8373(2) no
Ga3 Al3 ? ? 2.8292(2) no
Ga3 Al3 ? ? 2.8373(2) no
Ga3 Al3 ? ? 2.8292(2) no
Ga4 O4 ? ? 1.7782(3) yes
Ga4 O4 ? ? 1.7782(3) yes
Ga4 O4 ? ? 1.7782(3) yes
Ga4 O5 ? ? 1.7380(2) yes
O1 Ga1 ? ? 1.8951(3) no
O1 Ga2 ? ? 1.8831(3) no
O1 Ga3 ? ? 2.0020(3) no
O1 Ga3 ? ? 2.0020(3) no
O1 O1 ? ? 2.7775(6) no
O1 O1 ? ? 2.7775(6) no
O1 O1 ? ? 2.7775(7) no
O1 O1 ? ? 2.7775(6) no
O1 O2 ? ? 2.8415(2) no
O1 O2 ? ? 2.8416(2) no
O1 O3 ? ? 2.5823(6) no
O1 O4 ? ? 2.7709(4) no
O1 O4 ? ? 2.7709(4) no
O1 Mg ? ? 1.8831(3) no
O1 Al3 ? ? 2.0020(3) no
O1 Al3 ? ? 2.0020(3) no
O1 Al1 ? ? 1.8951(3) no
O1 Al2 ? ? 1.8831(3) no
O2 Ga2 ? ? 1.8975(6) no
O2 Ga3 ? ? 1.9602(3) no
O2 Ga3 ? ? 1.9602(3) no
O2 Ga3 ? ? 1.9602(3) no
O2 O1 ? ? 2.8416(2) no
O2 O1 ? ? 2.8415(2) no
O2 O1 ? ? 2.8415(2) no
O2 O1 ? ? 2.8416(2) no
O2 O1 ? ? 2.8416(2) no
O2 O1 ? ? 2.8415(2) no
O2 O4 ? ? 2.5713(6) no
O2 O4 ? ? 2.5713(6) no
O2 O4 ? ? 2.5713(6) no
O2 Mg ? ? 1.8975(6) no
O2 Al3 ? ? 1.9602(3) no
O2 Al3 ? ? 1.9602(3) no
O2 Al3 ? ? 1.9602(3) no
O2 Al2 ? ? 1.8975(6) no
O3 K1 ? ? 2.580(3) no
O3 Ga3 ? ? 1.8530(3) no
O3 Ga3 ? ? 1.8529(3) no
O3 Ga3 ? ? 1.8530(3) no
O3 O1 ? ? 2.5823(6) no
O3 O1 ? ? 2.5823(6) no
O3 O1 ? ? 2.5823(6) no
O3 O4 ? ? 2.83400(10) no
O3 O4 ? ? 2.83400(10) no
O3 O4 ? ? 2.83400(10) no
O3 O4 ? ? 2.83400(10) no
O3 O4 ? ? 2.83400(10) no
O3 O4 ? ? 2.83400(10) no
O3 Al3 ? ? 1.8530(3) no
O3 Al3 ? ? 1.8530(3) no
O3 Al3 ? ? 1.8530(3) no
O3 K2 ? ? 2.611(4) no
O3 K2 ? ? 2.611(4) no
O3 K2 ? ? 2.611(4) no
O4 K1 ? ? 2.728(2) no
O4 Ga3 ? ? 1.8651(2) no
O4 Ga3 ? ? 1.8651(2) no
O4 Ga4 ? ? 1.7782(3) no
O4 O1 ? ? 2.7709(4) no
O4 O1 ? ? 2.7709(4) no
O4 O1 ? ? 2.7709(4) no
O4 O1 ? ? 2.7709(4) no
O4 O2 ? ? 2.5713(6) no
O4 O3 ? ? 2.83400(10) no
O4 O3 ? ? 2.83400(10) no
O4 O4 ? ? 2.7835(4) no
O4 O4 ? ? 2.8830(4) no
O4 O4 ? ? 2.7835(4) no
O4 O4 ? ? 2.8830(4) no
O4 O5 ? ? 2.8910(3) no
O4 Al3 ? ? 1.8651(2) no
O4 Al3 ? ? 1.8651(2) no
O4 Al4 ? ? 1.7782(3) no
O4 K2 ? ? 2.702(2) no
O4 K2 ? ? 2.702(2) no
O5 Ga4 ? ? 1.7381(2) no
O5 Ga4 ? ? 1.7381(2) no
O5 O4 ? ? 2.8910(3) no
O5 O4 ? ? 2.8910(3) no
O5 O4 ? ? 2.8910(3) no
O5 O4 ? ? 2.8910(3) no
O5 O4 ? ? 2.8910(3) no
O5 O4 ? ? 2.8910(3) no
O5 Al4 ? ? 1.7381(2) no
O5 Al4 ? ? 1.7380(2) no
Mg O1 ? ? 1.8831(3) yes
Mg O1 ? ? 1.8831(3) yes
Mg O1 ? ? 1.8831(3) yes
Mg O2 ? ? 1.8975(6) yes
Al3 Ga3 ? ? 2.8373(2) no
Al3 Ga3 ? ? 2.8292(2) no
Al3 Ga3 ? ? 2.8373(2) no
Al3 Ga3 ? ? 2.8292(2) no
Al3 O1 ? ? 2.0020(3) yes
Al3 O1 ? ? 2.0020(3) yes
Al3 O2 ? ? 1.9602(3) yes
Al3 O3 ? ? 1.8530(3) yes
Al3 O4 ? ? 1.8651(2) yes
Al3 O4 ? ? 1.8651(2) yes
Al3 Al3 ? ? 2.8373(2) no
Al3 Al3 ? ? 2.8292(2) no
Al3 Al3 ? ? 2.8373(2) no
Al3 Al3 ? ? 2.8292(2) no
Al4 O4 ? ? 1.7782(3) yes
Al4 O4 ? ? 1.7782(3) yes
Al4 O4 ? ? 1.7782(3) yes
Al4 O5 ? ? 1.7380(2) yes
Al1 O1 ? ? 1.8951(3) yes
Al1 O1 ? ? 1.8951(3) yes
Al1 O1 ? ? 1.8951(3) yes
Al1 O1 ? ? 1.8951(3) yes
Al1 O1 ? ? 1.8951(3) yes
Al1 O1 ? ? 1.8951(3) yes
Al2 O1 ? ? 1.8831(3) yes
Al2 O1 ? ? 1.8831(3) yes
Al2 O1 ? ? 1.8831(3) yes
Al2 O2 ? ? 1.8975(6) yes
K2 K1 ? ? 2.430(10) yes
K2 O3 ? ? 2.611(4) yes
K2 O4 ? ? 2.702(2) yes
K2 O4 ? ? 2.702(2) yes
K2 K2 ? ? 1.47(2) no
K2 K2 ? ? 1.47(2) no
K2 K2 ? ? 1.58(2) no
